data_7242347
loop_
_publ_author_name
'Adeel, Muhammad'
'Khalid, Muhammad'
'Ullah, Malik Aman'
'Muhammad, Shabbir'
'Khan, Muhammad Usman'
'Tahir, Muhammad Nawaz'
'Khan, Ilham'
'Asghar, Muhammad'
'Mughal, Khawar Shahzad'

_publ_section_title
;
 Exploration of CH&#x22EF;F &amp; CF&#x22EF;H mediated supramolecular
 arrangements into fluorinated terphenyls and theoretical prediction of
 their third-order nonlinear optical response
;
_journal_issue 14
_journal_name_full 'RSC Advances'
_journal_page_first 7766
_journal_page_last 7778
_journal_paper_doi 10.1039/D0RA08528F
_journal_volume 11
_journal_year 2021
_chemical_formula_sum 'C18 H10 F4'
_chemical_formula_weight 302.26
_space_group_IT_number 2
_space_group_name_Hall '-P 1'
_space_group_name_H-M_alt 'P -1'
_atom_sites_solution_hydrogens geom
_atom_sites_solution_primary direct
_atom_sites_solution_secondary difmap
_audit_creation_method SHELXL-97
_audit_update_record
;
2020-08-24 deposited with the CCDC.	2021-01-25 downloaded from the CCDC.
;
_cell_angle_alpha 98.324(10)
_cell_angle_beta 95.514(9)
_cell_angle_gamma 95.661(9)
_cell_formula_units_Z 1
_cell_length_a 3.8023(6)
_cell_length_b 6.1680(10)
_cell_length_c 14.583(2)
_cell_measurement_temperature 296(2)
_cell_volume 334.63(9)
_computing_structure_refinement 'SHELXL-97 (Sheldrick, 1997)'
_diffrn_ambient_temperature 296(2)
_diffrn_measured_fraction_theta_full 0.977
_diffrn_measured_fraction_theta_max 0.977
_diffrn_radiation_monochromator graphite
_diffrn_radiation_source 'fine-focus sealed tube'
_diffrn_radiation_type MoK\a
_diffrn_radiation_wavelength 0.71073
_diffrn_reflns_av_R_equivalents 0.0000
_diffrn_reflns_av_sigmaI/netI 0.1236
_diffrn_reflns_limit_h_max 4
_diffrn_reflns_limit_h_min -4
_diffrn_reflns_limit_k_max 7
_diffrn_reflns_limit_k_min -7
_diffrn_reflns_limit_l_max 17
_diffrn_reflns_limit_l_min -5
_diffrn_reflns_number 1300
_diffrn_reflns_theta_full 25.99
_diffrn_reflns_theta_max 25.99
_diffrn_reflns_theta_min 1.42
_exptl_absorpt_coefficient_mu 0.125
_exptl_absorpt_correction_T_max 0.9851
_exptl_absorpt_correction_T_min 0.9586
_exptl_crystal_density_diffrn 1.500
_exptl_crystal_density_method 'not measured'
_exptl_crystal_F_000 154
_exptl_crystal_size_max 0.34
_exptl_crystal_size_mid 0.15
_exptl_crystal_size_min 0.12
_refine_diff_density_max 0.282
_refine_diff_density_min -0.282
_refine_diff_density_rms 0.067
_refine_ls_extinction_method none
_refine_ls_goodness_of_fit_ref 0.997
_refine_ls_hydrogen_treatment mixed
_refine_ls_matrix_type full
_refine_ls_number_parameters 101
_refine_ls_number_reflns 1300
_refine_ls_number_restraints 0
_refine_ls_restrained_S_all 0.997
_refine_ls_R_factor_all 0.1248
_refine_ls_R_factor_gt 0.0672
_refine_ls_shift/su_max 0.000
_refine_ls_shift/su_mean 0.000
_refine_ls_structure_factor_coef Fsqd
_refine_ls_weighting_details 'calc w=1/[\s^2^(Fo^2^)+(0.0749P)^2^+0.0000P] where P=(Fo^2^+2Fc^2^)/3'
_refine_ls_weighting_scheme calc
_refine_ls_wR_factor_gt 0.1640
_refine_ls_wR_factor_ref 0.1876
_reflns_number_gt 793
_reflns_number_total 1300
_reflns_threshold_expression >2sigma(I)
_cod_data_source_file d0ra08528f2.cif
_cod_data_source_block shelxl
_cod_database_code 7242347

loop_
_symmetry_equiv_pos_as_xyz
'x, y, z'
'-x, -y, -z'

loop_
_atom_site_label
_atom_site_type_symbol
_atom_site_fract_x
_atom_site_fract_y
_atom_site_fract_z
_atom_site_U_iso_or_equiv
_atom_site_adp_type
_atom_site_occupancy
_atom_site_symmetry_multiplicity
_atom_site_calc_flag
_atom_site_refinement_flags
_atom_site_disorder_assembly
_atom_site_disorder_group
F1 F 0.7346(7) 0.7608(4) 0.48993(14) 0.0823(8) Uani 1 1 d . . .
F2 F 0.2620(5) 0.1894(3) 0.09994(12) 0.0554(6) Uani 1 1 d . . .
C1 C 0.5960(8) 0.6014(5) 0.2032(2) 0.0366(7) Uani 1 1 d . . .
C2 C 0.7212(8) 0.4541(5) 0.2589(2) 0.0429(8) Uani 1 1 d . . .
H2 H 0.7729 0.3174 0.2309 0.052 Uiso 1 1 calc R . .
C3 C 0.7700(9) 0.5068(5) 0.3549(2) 0.0519(9) Uani 1 1 d . . .
H3 H 0.8564 0.4083 0.3916 0.062 Uiso 1 1 calc R . .
C4 C 0.6875(10) 0.7095(6) 0.3949(2) 0.0513(9) Uani 1 1 d . . .
C5 C 0.5648(9) 0.8590(5) 0.3436(2) 0.0525(9) Uani 1 1 d . . .
H5 H 0.5132 0.9949 0.3726 0.063 Uiso 1 1 calc R . .
C6 C 0.5183(8) 0.8056(5) 0.2478(2) 0.0430(8) Uani 1 1 d . . .
H6 H 0.4339 0.9066 0.2121 0.052 Uiso 1 1 calc R . .
C7 C 0.5452(8) 0.5480(5) 0.0993(2) 0.0364(7) Uani 1 1 d . . .
C8 C 0.3900(7) 0.3480(4) 0.0512(2) 0.0365(8) Uani 1 1 d . . .
C9 C 0.6602(8) 0.7036(5) 0.0442(2) 0.0376(8) Uani 1 1 d . . .
H9 H 0.7705 0.8417 0.0723 0.045 Uiso 1 1 calc R . .

loop_
_atom_site_aniso_label
_atom_site_aniso_U_11
_atom_site_aniso_U_22
_atom_site_aniso_U_33
_atom_site_aniso_U_23
_atom_site_aniso_U_13
_atom_site_aniso_U_12
F1 0.1182(19) 0.0859(16) 0.0405(13) 0.0019(11) 0.0064(11) 0.0151(14)
F2 0.0762(14) 0.0420(11) 0.0479(12) 0.0145(9) 0.0099(9) -0.0074(9)
C1 0.0343(17) 0.0381(16) 0.0365(17) 0.0042(13) 0.0041(12) 0.0014(13)
C2 0.0437(19) 0.0408(18) 0.046(2) 0.0117(14) 0.0060(13) 0.0069(14)
C3 0.060(2) 0.052(2) 0.047(2) 0.0179(16) 0.0022(16) 0.0065(16)
C4 0.061(2) 0.060(2) 0.0308(18) 0.0036(15) 0.0049(14) 0.0059(17)
C5 0.061(2) 0.0419(19) 0.054(2) -0.0015(16) 0.0115(16) 0.0076(16)
C6 0.048(2) 0.0345(17) 0.046(2) 0.0048(14) 0.0037(14) 0.0050(14)
C7 0.0343(17) 0.0366(17) 0.0391(17) 0.0069(13) 0.0037(12) 0.0075(13)
C8 0.0359(18) 0.0327(16) 0.0428(19) 0.0138(14) 0.0046(13) 0.0006(13)
C9 0.0367(17) 0.0314(15) 0.0430(19) 0.0059(13) 0.0007(13) -0.0012(13)

loop_
_atom_type_symbol
_atom_type_description
_atom_type_scat_dispersion_real
_atom_type_scat_dispersion_imag
_atom_type_scat_source
C C 0.0033 0.0016 'International Tables Vol C Tables 4.2.6.8 and 6.1.1.4'
H H 0.0000 0.0000 'International Tables Vol C Tables 4.2.6.8 and 6.1.1.4'
F F 0.0171 0.0103 'International Tables Vol C Tables 4.2.6.8 and 6.1.1.4'

loop_
_geom_angle_atom_site_label_1
_geom_angle_atom_site_label_2
_geom_angle_atom_site_label_3
_geom_angle
_geom_angle_site_symmetry_1
_geom_angle_site_symmetry_3
_geom_angle_publ_flag
C2 C1 C6 117.8(3) . . ?
C2 C1 C7 122.0(3) . . ?
C6 C1 C7 120.2(3) . . ?
C3 C2 C1 121.3(3) . . ?
C3 C2 H2 119.4 . . ?
C1 C2 H2 119.4 . . ?
C4 C3 C2 118.3(3) . . ?
C4 C3 H3 120.8 . . ?
C2 C3 H3 120.8 . . ?
C5 C4 F1 119.2(3) . . ?
C5 C4 C3 122.6(3) . . ?
F1 C4 C3 118.2(3) . . ?
C4 C5 C6 118.7(3) . . ?
C4 C5 H5 120.6 . . ?
C6 C5 H5 120.6 . . ?
C5 C6 C1 121.2(3) . . ?
C5 C6 H6 119.4 . . ?
C1 C6 H6 119.4 . . ?
C8 C7 C9 115.5(3) . . ?
C8 C7 C1 123.7(3) . . ?
C9 C7 C1 120.8(3) . . ?
F2 C8 C9 116.4(2) . 2_665 ?
F2 C8 C7 119.0(3) . . ?
C9 C8 C7 124.5(2) 2_665 . ?
C8 C9 C7 120.0(3) 2_665 . ?
C8 C9 H9 120.0 2_665 . ?
C7 C9 H9 120.0 . . ?

loop_
_geom_bond_atom_site_label_1
_geom_bond_atom_site_label_2
_geom_bond_distance
_geom_bond_site_symmetry_2
_geom_bond_publ_flag
F1 C4 1.367(4) . ?
F2 C8 1.369(3) . ?
C1 C2 1.391(4) . ?
C1 C6 1.403(4) . ?
C1 C7 1.492(4) . ?
C2 C3 1.380(4) . ?
C2 H2 0.9300 . ?
C3 C4 1.380(5) . ?
C3 H3 0.9300 . ?
C4 C5 1.358(5) . ?
C5 C6 1.378(4) . ?
C5 H5 0.9300 . ?
C6 H6 0.9300 . ?
C7 C8 1.374(4) . ?
C7 C9 1.402(4) . ?
C8 C9 1.372(4) 2_665 ?
C9 C8 1.372(4) 2_665 ?
C9 H9 0.9300 . ?

loop_
_geom_torsion_atom_site_label_1
_geom_torsion_atom_site_label_2
_geom_torsion_atom_site_label_3
_geom_torsion_atom_site_label_4
_geom_torsion
_geom_torsion_site_symmetry_1
_geom_torsion_site_symmetry_2
_geom_torsion_site_symmetry_3
_geom_torsion_site_symmetry_4
_geom_torsion_publ_flag
C6 C1 C2 C3 -0.4(4) . . . . ?
C7 C1 C2 C3 179.4(2) . . . . ?
C1 C2 C3 C4 0.8(5) . . . . ?
C2 C3 C4 C5 -0.8(5) . . . . ?
C2 C3 C4 F1 179.7(3) . . . . ?
F1 C4 C5 C6 180.0(3) . . . . ?
C3 C4 C5 C6 0.5(5) . . . . ?
C4 C5 C6 C1 -0.2(5) . . . . ?
C2 C1 C6 C5 0.1(4) . . . . ?
C7 C1 C6 C5 -179.7(3) . . . . ?
C2 C1 C7 C8 44.1(4) . . . . ?
C6 C1 C7 C8 -136.1(3) . . . . ?
C2 C1 C7 C9 -135.2(3) . . . . ?
C6 C1 C7 C9 44.6(4) . . . . ?
C9 C7 C8 F2 -178.3(2) . . . . ?
C1 C7 C8 F2 2.4(4) . . . . ?
C9 C7 C8 C9 -0.9(5) . . . 2_665 ?
C1 C7 C8 C9 179.7(3) . . . 2_665 ?
C8 C7 C9 C8 0.9(4) . . . 2_665 ?
C1 C7 C9 C8 -179.7(3) . . . 2_665 ?
